data_7223786
loop_
_publ_author_name
'Slabbert, C.'
'Rademeyer, M.'

_publ_section_title
;
 Structures and trends of one-dimensional halide-bridged polymers of
 five-coordinate cadmium(ii) and mercury(ii) with benzopyridine and
 -pyrazine-type N-donor ligands
;
_journal_issue 47
_journal_name_full CrystEngComm
_journal_page_first 9070
_journal_paper_doi 10.1039/C5CE01333J
_journal_volume 17
_journal_year 2015
_chemical_formula_moiety 'C13 H9 Cd Cl2 N'
_chemical_formula_sum 'C13 H9 Cd Cl2 N'
_chemical_formula_weight 362.51
_chemical_name_systematic
;
catena-(bis(m2-chloro)-(acridine)-cadmium)
;
_space_group_crystal_system monoclinic
_space_group_IT_number 15
_space_group_name_Hall '-C 2yc'
_space_group_name_H-M_alt 'C 1 2/c 1'
_symmetry_space_group_name_Hall '-C 2yc'
_symmetry_space_group_name_H-M 'C 1 2/c 1'
_atom_sites_solution_hydrogens geom
_atom_sites_solution_primary dual
_atom_sites_solution_secondary difmap
_audit_creation_method SHELXL-2014
_audit_update_record
;
2015-06-26 deposited with the CCDC.
2015-10-19 downloaded from the CCDC.
;
_cell_angle_alpha 90
_cell_angle_beta 111.642(5)
_cell_angle_gamma 90
_cell_formula_units_Z 4
_cell_length_a 18.041(2)
_cell_length_b 10.0013(13)
_cell_length_c 7.0529(9)
_cell_measurement_reflns_used 2229
_cell_measurement_temperature 293(2)
_cell_measurement_theta_max 33.047
_cell_measurement_theta_min 2.371
_cell_volume 1182.9(3)
_computing_cell_refinement 'SAINT (Bruker, 2014)'
_computing_data_collection 'APEX2 (Bruker, 2014)'
_computing_data_reduction 'SAINT (Bruker, 2014)'
_computing_molecular_graphics
;
 ORTEP-3 for Windows (Farrugia, 1997), 
 Mercury (Macrae <i>et al</i>., 2008)
;
_computing_publication_material 'SHELXL-2014, PLATON (Spek, 2009)'
_computing_structure_refinement 'SHELXTL, SHELXL-2014/7 (Sheldrick, 2015)'
_computing_structure_solution 'SHELXTS (Sheldrick, 2015)'
_diffrn_ambient_temperature 293(2)
_diffrn_detector_area_resol_mean 10.24
_diffrn_measured_fraction_theta_full 0.999
_diffrn_measured_fraction_theta_max 0.997
_diffrn_measurement_device_type 'Bruker kappa, Photon 100 CMOS'
_diffrn_measurement_method '\f and \w scans'
_diffrn_radiation_type MoK\a
_diffrn_radiation_wavelength 0.71073
_diffrn_reflns_av_R_equivalents 0.0978
_diffrn_reflns_av_unetI/netI 0.0473
_diffrn_reflns_laue_measured_fraction_full 0.999
_diffrn_reflns_laue_measured_fraction_max 0.997
_diffrn_reflns_limit_h_max 27
_diffrn_reflns_limit_h_min -27
_diffrn_reflns_limit_k_max 15
_diffrn_reflns_limit_k_min -15
_diffrn_reflns_limit_l_max 10
_diffrn_reflns_limit_l_min -10
_diffrn_reflns_number 22730
_diffrn_reflns_point_group_measured_fraction_full 0.999
_diffrn_reflns_point_group_measured_fraction_max 0.997
_diffrn_reflns_theta_full 25.242
_diffrn_reflns_theta_max 33.047
_diffrn_reflns_theta_min 2.371
_exptl_absorpt_coefficient_mu 2.269
_exptl_absorpt_correction_T_max 0.7465
_exptl_absorpt_correction_T_min 0.6399
_exptl_absorpt_correction_type multi-scan
_exptl_absorpt_process_details 'SADABS (Bruker, 2014)'
_exptl_crystal_colour green
_exptl_crystal_density_diffrn 2.036
_exptl_crystal_density_method 'not measured'
_exptl_crystal_description needle-like
_exptl_crystal_F_000 704
_exptl_crystal_size_max 0.122
_exptl_crystal_size_mid 0.081
_exptl_crystal_size_min 0.032
_refine_diff_density_max 8.077
_refine_diff_density_min -2.027
_refine_diff_density_rms 0.454
_refine_ls_extinction_method none
_refine_ls_goodness_of_fit_ref 1.108
_refine_ls_hydrogen_treatment constr
_refine_ls_matrix_type full
_refine_ls_number_parameters 79
_refine_ls_number_reflns 2229
_refine_ls_number_restraints 0
_refine_ls_restrained_S_all 1.108
_refine_ls_R_factor_all 0.0939
_refine_ls_R_factor_gt 0.0822
_refine_ls_shift/su_max 0.000
_refine_ls_shift/su_mean 0.000
_refine_ls_structure_factor_coef Fsqd
_refine_ls_weighting_details 'w=1/[\s^2^(Fo^2^)+(0.1504P)^2^+44.1491P] where P=(Fo^2^+2Fc^2^)/3'
_refine_ls_weighting_scheme calc
_refine_ls_wR_factor_gt 0.2544
_refine_ls_wR_factor_ref 0.2627
_reflns_Friedel_coverage 0.000
_reflns_number_gt 1951
_reflns_number_total 2229
_reflns_threshold_expression 'I > 2\s(I)'
_cod_data_source_file c5ce01333j2.cif
_cod_data_source_block shelx
_cod_database_code 7223786
_shelx_space_group_comment
;
The symmetry employed for this shelxl refinement is uniquely defined
by the following loop, which should always be used as a source of
symmetry information in preference to the above space-group names.
They are only intended as comments.
;
_shelx_estimated_absorpt_t_min 0.802
_shelx_estimated_absorpt_t_max 0.930
_shelxl_version_number 2014-3

loop_
_space_group_symop_operation_xyz
'x, y, z'
'-x, y, -z+1/2'
'x+1/2, y+1/2, z'
'-x+1/2, y+1/2, -z+1/2'
'-x, -y, -z'
'x, -y, z-1/2'
'-x+1/2, -y+1/2, -z'
'x+1/2, -y+1/2, z-1/2'

loop_
_atom_site_label
_atom_site_type_symbol
_atom_site_fract_x
_atom_site_fract_y
_atom_site_fract_z
_atom_site_U_iso_or_equiv
_atom_site_adp_type
_atom_site_occupancy
_atom_site_site_symmetry_order
_atom_site_calc_flag
_atom_site_refinement_flags_posn
_atom_site_refinement_flags_adp
_atom_site_refinement_flags_occupancy
Cd1 Cd 0.5000 0.57395(6) 0.7500 0.0139(2) Uani 1 2 d S T P
Cl1 Cl 0.40735(13) 0.43135(19) 0.4712(3) 0.0213(4) Uani 1 1 d . . .
N1 N 0.5000 0.8013(8) 0.7500 0.0116(13) Uani 1 2 d S T P
C1 C 0.5657(4) 0.8700(7) 0.8649(10) 0.0143(11) Uani 1 1 d . . .
C2 C 0.6352(5) 0.7994(8) 0.9889(12) 0.0197(13) Uani 1 1 d . . .
H2 H 0.6348 0.7064 0.9906 0.024 Uiso 1 1 calc R U .
C6 C 0.5682(4) 1.0129(7) 0.8672(10) 0.0141(11) Uani 1 1 d . . .
C3 C 0.7025(5) 0.8669(8) 1.1055(12) 0.0204(14) Uani 1 1 d . . .
H3 H 0.7472 0.8190 1.1861 0.025 Uiso 1 1 calc R U .
C5 C 0.6398(5) 1.0804(8) 0.9901(12) 0.0198(14) Uani 1 1 d . . .
H5 H 0.6415 1.1733 0.9911 0.024 Uiso 1 1 calc R U .
C4 C 0.7055(5) 1.0094(9) 1.1058(12) 0.0205(14) Uani 1 1 d . . .
H4 H 0.7520 1.0537 1.1845 0.025 Uiso 1 1 calc R U .
C7 C 0.5000 1.0823(10) 0.7500 0.0163(17) Uani 1 2 d S T P
H7 H 0.5000 1.1753 0.7500 0.020 Uiso 1 2 calc R U P

loop_
_atom_site_aniso_label
_atom_site_aniso_U_11
_atom_site_aniso_U_22
_atom_site_aniso_U_33
_atom_site_aniso_U_23
_atom_site_aniso_U_13
_atom_site_aniso_U_12
Cd1 0.0135(4) 0.0077(3) 0.0176(4) 0.000 0.0023(2) 0.000
Cl1 0.0239(9) 0.0204(9) 0.0196(8) -0.0047(6) 0.0079(7) -0.0050(6)
N1 0.013(3) 0.005(3) 0.016(3) 0.000 0.004(3) 0.000
C1 0.017(3) 0.010(3) 0.016(3) -0.002(2) 0.006(2) -0.001(2)
C2 0.021(3) 0.017(3) 0.019(3) -0.002(3) 0.006(3) 0.002(3)
C6 0.014(3) 0.011(3) 0.016(3) -0.003(2) 0.005(2) -0.002(2)
C3 0.020(3) 0.019(3) 0.019(3) -0.001(3) 0.003(3) 0.002(3)
C5 0.023(4) 0.017(3) 0.019(3) -0.004(2) 0.008(3) -0.003(3)
C4 0.017(3) 0.021(3) 0.022(3) -0.004(3) 0.005(3) -0.003(3)
C7 0.019(4) 0.010(4) 0.019(4) 0.000 0.007(4) 0.000

loop_
_atom_type_symbol
_atom_type_description
_atom_type_scat_dispersion_real
_atom_type_scat_dispersion_imag
_atom_type_scat_source
C C 0.0033 0.0016 'International Tables Vol C Tables 4.2.6.8 and 6.1.1.4'
H H 0.0000 0.0000 'International Tables Vol C Tables 4.2.6.8 and 6.1.1.4'
N N 0.0061 0.0033 'International Tables Vol C Tables 4.2.6.8 and 6.1.1.4'
Cl Cl 0.1484 0.1585 'International Tables Vol C Tables 4.2.6.8 and 6.1.1.4'
Cd Cd -0.8075 1.2024 'International Tables Vol C Tables 4.2.6.8 and 6.1.1.4'

loop_
_geom_angle_atom_site_label_1
_geom_angle_atom_site_label_2
_geom_angle_atom_site_label_3
_geom_angle
_geom_angle_site_symmetry_1
_geom_angle_site_symmetry_3
N1 Cd1 Cl1 124.72(5) . .
N1 Cd1 Cl1 124.72(5) . 2_656
Cl1 Cd1 Cl1 110.55(10) . 2_656
N1 Cd1 Cl1 91.14(4) . 6_566
Cl1 Cd1 Cl1 93.84(7) . 6_566
Cl1 Cd1 Cl1 84.86(7) 2_656 6_566
N1 Cd1 Cl1 91.14(4) . 5_666
Cl1 Cd1 Cl1 84.86(7) . 5_666
Cl1 Cd1 Cl1 93.84(7) 2_656 5_666
Cl1 Cd1 Cl1 177.73(8) 6_566 5_666
Cd1 Cl1 Cd1 95.14(7) . 5_666
C1 N1 C1 118.8(8) . 2_656
C1 N1 Cd1 120.6(4) . .
C1 N1 Cd1 120.6(4) 2_656 .
N1 C1 C2 119.7(6) . .
N1 C1 C6 122.2(6) . .
C2 C1 C6 118.1(6) . .
C3 C2 C1 120.7(7) . .
C3 C2 H2 119.7 . .
C1 C2 H2 119.7 . .
C7 C6 C1 118.4(6) . .
C7 C6 C5 121.9(7) . .
C1 C6 C5 119.7(6) . .
C2 C3 C4 121.3(7) . .
C2 C3 H3 119.4 . .
C4 C3 H3 119.4 . .
C4 C5 C6 120.5(7) . .
C4 C5 H5 119.7 . .
C6 C5 H5 119.7 . .
C5 C4 C3 119.6(7) . .
C5 C4 H4 120.2 . .
C3 C4 H4 120.2 . .
C6 C7 C6 120.0(9) 2_656 .
C6 C7 H7 120.0 2_656 .
C6 C7 H7 120.0 . .

loop_
_geom_bond_atom_site_label_1
_geom_bond_atom_site_label_2
_geom_bond_distance
_geom_bond_site_symmetry_2
Cd1 N1 2.274(8) .
Cd1 Cl1 2.504(2) .
Cd1 Cl1 2.5039(19) 2_656
Cd1 Cl1 2.675(2) 6_566
Cd1 Cl1 2.675(2) 5_666
Cl1 Cd1 2.675(2) 5_666
N1 C1 1.351(8) .
N1 C1 1.351(8) 2_656
C1 C2 1.424(10) .
C1 C6 1.429(10) .
C2 C3 1.368(11) .
C2 H2 0.9300 .
C6 C7 1.389(8) .
C6 C5 1.432(10) .
C3 C4 1.426(12) .
C3 H3 0.9300 .
C5 C4 1.365(12) .
C5 H5 0.9300 .
C4 H4 0.9300 .
C7 C6 1.389(8) 2_656
C7 H7 0.9300 .

loop_
_geom_hbond_atom_site_label_D
_geom_hbond_atom_site_label_H
_geom_hbond_atom_site_label_A
_geom_hbond_distance_DH
_geom_hbond_distance_HA
_geom_hbond_distance_DA
_geom_hbond_angle_DHA
_geom_hbond_site_symmetry_A
C2 H2 Cl1 0.93 2.89 3.792(8) 162.8 2_656

loop_
_geom_torsion_atom_site_label_1
_geom_torsion_atom_site_label_2
_geom_torsion_atom_site_label_3
_geom_torsion_atom_site_label_4
_geom_torsion
_geom_torsion_site_symmetry_1
_geom_torsion_site_symmetry_4
C1 N1 C1 C2 179.2(8) 2_656 .
Cd1 N1 C1 C2 -0.8(8) . .
C1 N1 C1 C6 -0.6(5) 2_656 .
Cd1 N1 C1 C6 179.4(5) . .
N1 C1 C2 C3 179.6(6) . .
C6 C1 C2 C3 -0.5(11) . .
N1 C1 C6 C7 1.3(9) . .
C2 C1 C6 C7 -178.6(6) . .
N1 C1 C6 C5 -179.3(6) . .
C2 C1 C6 C5 0.9(10) . .
C1 C2 C3 C4 -0.4(12) . .
C7 C6 C5 C4 179.1(6) . .
C1 C6 C5 C4 -0.3(11) . .
C6 C5 C4 C3 -0.6(12) . .
C2 C3 C4 C5 1.0(12) . .
C1 C6 C7 C6 -0.6(4) . 2_656
C5 C6 C7 C6 179.9(8) . 2_656
